data_7035318
loop_
_publ_author_name
'Wong, Edwin W. Y.'
'Emslie, David J. H.'

_publ_section_title
;
 Cyclometalation and coupling of a rigid 4,5-bis(imino)acridanide pincer
 ligand on yttrium.
;
_journal_issue 25
_journal_name_full 'Dalton transactions (Cambridge, England : 2003)'
_journal_page_first 11601
_journal_page_last 11612
_journal_paper_doi 10.1039/c5dt01636c
_journal_volume 44
_journal_year 2015
_chemical_formula_moiety 'C95.50 H85 N6 Y1'
_chemical_formula_sum 'C95.5 H85 N6 Y'
_chemical_formula_weight 1405.67
_chemical_properties_physical Air-sensitive
_space_group_IT_number 2
_symmetry_cell_setting triclinic
_symmetry_space_group_name_Hall '-P 1'
_symmetry_space_group_name_H-M 'P -1'
_atom_sites_solution_hydrogens geom
_atom_sites_solution_primary direct
_atom_sites_solution_secondary difmap
_audit_update_record
;
2015-04-30 deposited with the CCDC.
2015-05-28 downloaded from the CCDC.
;
_cell_angle_alpha 82.938(4)
_cell_angle_beta 71.274(4)
_cell_angle_gamma 74.886(4)
_cell_formula_units_Z 2
_cell_length_a 13.744(2)
_cell_length_b 14.389(2)
_cell_length_c 20.904(3)
_cell_measurement_reflns_used 9931
_cell_measurement_temperature 100
_cell_measurement_theta_max 21.90
_cell_measurement_theta_min 2.20
_cell_volume 3776.3(9)
_computing_cell_refinement 'Bruker SAINT'
_computing_data_collection 'Bruker APEX2'
_computing_data_reduction 'Bruker SAINT'
_computing_publication_material 'CRYSTALS (Betteridge et al., 2003)'
_computing_structure_refinement 'CRYSTALS (Betteridge et al., 2003)'
_computing_structure_solution 'SIR92 (Altomare et al., 1994)'
_diffrn_ambient_temperature 100
_diffrn_measured_fraction_theta_full 0.875
_diffrn_measured_fraction_theta_max 0.875
_diffrn_measurement_device_type 'Bruker APEX-II CCD'
_diffrn_measurement_method '\f and \w scans'
_diffrn_radiation_monochromator graphite
_diffrn_radiation_type 'Mo K\a'
_diffrn_radiation_wavelength 0.71073
_diffrn_reflns_av_R_equivalents 0.082
_diffrn_reflns_limit_h_max 16
_diffrn_reflns_limit_h_min -16
_diffrn_reflns_limit_k_max 16
_diffrn_reflns_limit_k_min -17
_diffrn_reflns_limit_l_max 24
_diffrn_reflns_limit_l_min -24
_diffrn_reflns_number 60126
_diffrn_reflns_theta_full 25.267
_diffrn_reflns_theta_max 25.267
_diffrn_reflns_theta_min 1.467
_exptl_absorpt_coefficient_mu 0.825
_exptl_absorpt_correction_T_max 0.7452
_exptl_absorpt_correction_T_min 0.6780
_exptl_absorpt_correction_type multi-scan
_exptl_absorpt_process_details
;
SADABS (Bruker AXS Inc., 2001) 
;
_exptl_crystal_colour green
_exptl_crystal_density_diffrn 1.236
_exptl_crystal_density_method 'not measured'
_exptl_crystal_description plate
_exptl_crystal_F_000 1478
_exptl_crystal_recrystallization_method 'Re-crystallisation from solvent: pentane/toluene'
_exptl_crystal_size_max 0.242
_exptl_crystal_size_mid 0.13
_exptl_crystal_size_min 0.072
_refine_diff_density_max 1.82
_refine_diff_density_min -2.51
_refine_ls_extinction_method None
_refine_ls_goodness_of_fit_ref 0.9210
_refine_ls_hydrogen_treatment mixed
_refine_ls_matrix_type full
_refine_ls_number_parameters 885
_refine_ls_number_reflns 11930
_refine_ls_number_restraints 65
_refine_ls_R_factor_all 0.1272
_refine_ls_R_factor_gt 0.0697
_refine_ls_shift/su_max 0.0008454
_refine_ls_shift/su_mean 0.0000275
_refine_ls_structure_factor_coef Fsqd
_refine_ls_weighting_details
;
 Method= Modified Sheldrick 
 w=1/[\s^2^(F^2^) + ( 0.09P)^2^ +11.19P] 
 ,where P=(max(Fo^2^,0) + 2Fc^2^)/3 
;
_refine_ls_weighting_scheme calc
_refine_ls_wR_factor_all 0.1867
_refine_ls_wR_factor_gt 0.1614
_refine_ls_wR_factor_ref 0.1865
_reflns_limit_h_max 16
_reflns_limit_h_min -15
_reflns_limit_k_max 17
_reflns_limit_k_min -16
_reflns_limit_l_max 24
_reflns_limit_l_min 0
_reflns_number_gt 7264
_reflns_number_total 11994
_reflns_threshold_expression I>2.0\s(I)
_oxford_diffrn_Wilson_B_factor 1.89
_oxford_diffrn_Wilson_scale 85.86
_oxford_refine_ls_r_factor_ref 0.1271
_oxford_refine_ls_scale 0.12211(6)
_oxford_reflns_number_all 11932
_oxford_reflns_threshold_expression_ref I>-3.0\s(I)
_cod_data_source_file c5dt01636c2.cif
_cod_data_source_block cpd1
_cod_depositor_comments 'Adding full bibliography for 7035317--7035320.cif.'
_cod_original_sg_symbol_H-M 'P -1 '
_cod_original_formula_sum 'C95.50 H85 N6 Y1'
_cod_database_code 7035318

loop_
_symmetry_equiv_pos_as_xyz
x,y,z
-x,-y,-z

loop_
_atom_site_label
_atom_site_type_symbol
_atom_site_fract_x
_atom_site_fract_y
_atom_site_fract_z
_atom_site_U_iso_or_equiv
_atom_site_occupancy
_atom_site_adp_type
_atom_site_refinement_flags_posn
_atom_site_refinement_flags_adp
Y1 Y -0.07155(5) 0.75124(4) 0.74474(3) 0.0259 1.0000 Uani . .
N1 N -0.1634(3) 0.8889(3) 0.8094(2) 0.0241 1.0000 Uani . .
N2 N -0.1601(4) 0.8886(3) 0.6796(2) 0.0297 1.0000 Uani . .
N3 N -0.0979(3) 0.7200(3) 0.8768(2) 0.0236 1.0000 Uani . .
N4 N 0.0100(4) 0.5852(3) 0.7402(2) 0.0291 1.0000 Uani . .
N5 N -0.1992(4) 0.6524(3) 0.7514(2) 0.0288 1.0000 Uani . .
N6 N 0.1106(3) 0.7158(3) 0.7524(2) 0.0267 1.0000 Uani . .
C1 C -0.2222(4) 0.9705(4) 0.7841(3) 0.0279 1.0000 Uani . .
C2 C -0.2289(4) 0.9700(4) 0.7178(3) 0.0258 1.0000 Uani . .
C3 C -0.3001(5) 1.0437(4) 0.6954(3) 0.0343 1.0000 Uani . .
C4 C -0.3596(4) 1.1223(4) 0.7341(3) 0.0324 1.0000 Uani . .
C5 C -0.3442(4) 1.1270(4) 0.7955(3) 0.0322 1.0000 Uani . .
C6 C -0.2769(4) 1.0542(3) 0.8216(3) 0.0238 1.0000 Uani . .
C7 C -0.2628(4) 1.0682(4) 0.8889(3) 0.0267 1.0000 Uani . .
C8 C -0.1868(4) 0.9803(4) 0.9087(2) 0.0253 1.0000 Uani . .
C9 C -0.1582(4) 0.9790(4) 0.9675(3) 0.0285 1.0000 Uani . .
C10 C -0.0999(4) 0.8981(4) 0.9929(3) 0.0289 1.0000 Uani . .
C11 C -0.0779(4) 0.8130(4) 0.9605(2) 0.0238 1.0000 Uani . .
C12 C -0.1078(4) 0.8106(3) 0.9041(2) 0.0230 1.0000 Uani . .
C13 C -0.1528(4) 0.8957(3) 0.8717(3) 0.0233 1.0000 Uani . .
C14 C -0.4382(5) 1.1994(4) 0.7082(3) 0.0478 1.0000 Uani . .
C15 C -0.0690(5) 0.9005(4) 1.0552(3) 0.0383 1.0000 Uani . .
C16 C -0.2230(5) 1.1606(4) 0.8832(3) 0.0369 1.0000 Uani . .
C17 C -0.3699(4) 1.0815(4) 0.9457(3) 0.0363 1.0000 Uani . .
C18 C -0.1369(5) 0.8838(4) 0.6144(3) 0.0365 1.0000 Uani . .
C19 C -0.0579(5) 0.7980(4) 0.5813(3) 0.0384 1.0000 Uani . .
C20 C -0.0040(5) 0.7317(4) 0.6215(3) 0.0326 1.0000 Uani . .
C21 C 0.0717(5) 0.6545(4) 0.5864(3) 0.0371 1.0000 Uani . .
C22 C 0.0917(6) 0.6403(4) 0.5186(3) 0.0521 1.0000 Uani . .
C23 C 0.0357(6) 0.7051(5) 0.4819(3) 0.0636 1.0000 Uani . .
C24 C -0.0384(6) 0.7856(4) 0.5124(3) 0.0588 1.0000 Uani . .
C25 C -0.1782(6) 0.9596(4) 0.5681(3) 0.0482 1.0000 Uani . .
C26 C -0.2591(8) 0.9469(5) 0.5450(4) 0.0788 1.0000 Uani . .
C27 C -0.3017(10) 1.0171(7) 0.5025(4) 0.1045 1.0000 Uani . .
C28 C -0.2600(10) 1.0991(7) 0.4825(4) 0.0982 1.0000 Uani . .
C29 C -0.1824(8) 1.1123(6) 0.5040(4) 0.0808 1.0000 Uani . .
C30 C -0.1402(6) 1.0416(4) 0.5475(3) 0.0569 1.0000 Uani . .
C31 C -0.1418(4) 0.6573(3) 0.9188(2) 0.0203 1.0000 Uani . .
C32 C -0.1205(4) 0.5560(3) 0.8995(2) 0.0217 1.0000 Uani . .
C33 C -0.0211(4) 0.4958(4) 0.8910(2) 0.0269 1.0000 Uani . .
C34 C -0.0042(5) 0.3983(4) 0.8843(3) 0.0305 1.0000 Uani . .
C35 C -0.0855(5) 0.3597(4) 0.8834(3) 0.0329 1.0000 Uani . .
C36 C -0.1849(5) 0.4191(4) 0.8902(3) 0.0302 1.0000 Uani . .
C37 C -0.2031(4) 0.5164(4) 0.8998(3) 0.0289 1.0000 Uani . .
C38 C -0.2129(4) 0.6749(3) 0.9895(2) 0.0198 1.0000 Uani . .
C39 C -0.2040(4) 0.6026(4) 1.0394(3) 0.0282 1.0000 Uani . .
C40 C -0.2644(5) 0.6166(4) 1.1057(3) 0.0398 1.0000 Uani . .
C41 C -0.3376(5) 0.7018(5) 1.1236(3) 0.0423 1.0000 Uani . .
C42 C -0.3510(4) 0.7731(4) 1.0743(3) 0.0340 1.0000 Uani . .
C43 C -0.2889(4) 0.7611(4) 1.0081(3) 0.0284 1.0000 Uani . .
C44 C -0.0409(5) 0.5213(4) 0.7287(2) 0.0313 1.0000 Uani . U
C45 C -0.1503(5) 0.5550(4) 0.7340(2) 0.0295 1.0000 Uani . .
C46 C -0.2093(5) 0.4904(4) 0.7297(3) 0.0347 1.0000 Uani . .
C47 C -0.1614(6) 0.3948(4) 0.7159(3) 0.0403 1.0000 Uani . .
C48 C -0.0531(5) 0.3644(4) 0.7055(3) 0.0388 1.0000 Uani . U
C49 C 0.0080(5) 0.4235(4) 0.7125(3) 0.0339 1.0000 Uani . U
C50 C 0.1273(5) 0.3857(4) 0.6974(3) 0.0357 1.0000 Uani . U
C51 C 0.1751(5) 0.4563(4) 0.7212(2) 0.0316 1.0000 Uani . .
C52 C 0.2794(5) 0.4311(4) 0.7210(3) 0.0354 1.0000 Uani . .
C53 C 0.3311(5) 0.4956(4) 0.7331(3) 0.0337 1.0000 Uani . .
C54 C 0.2727(5) 0.5895(4) 0.7455(3) 0.0308 1.0000 Uani . .
C55 C 0.1668(4) 0.6179(4) 0.7485(2) 0.0272 1.0000 Uani . .
C56 C 0.1154(5) 0.5515(4) 0.7370(2) 0.0279 1.0000 Uani . .
C57 C -0.2277(6) 0.3281(4) 0.7108(3) 0.0540 1.0000 Uani . .
C58 C 0.4452(5) 0.4659(4) 0.7319(3) 0.0440 1.0000 Uani . .
C59 C 0.1771(5) 0.3782(4) 0.6204(3) 0.0442 1.0000 Uani . .
C60 C 0.1551(5) 0.2836(4) 0.7305(3) 0.0458 1.0000 Uani . .
C61 C -0.2826(5) 0.6997(4) 0.7342(3) 0.0317 1.0000 Uani . .
C62 C -0.3529(4) 0.7841(4) 0.7739(3) 0.0291 1.0000 Uani . .
C63 C -0.3629(4) 0.7860(4) 0.8422(3) 0.0284 1.0000 Uani . .
C64 C -0.4322(4) 0.8610(4) 0.8812(3) 0.0315 1.0000 Uani . .
C65 C -0.4917(5) 0.9365(4) 0.8523(3) 0.0382 1.0000 Uani . .
C66 C -0.4833(5) 0.9363(4) 0.7846(3) 0.0396 1.0000 Uani . .
C67 C -0.4148(5) 0.8607(4) 0.7456(3) 0.0406 1.0000 Uani . .
C68 C -0.3133(6) 0.6749(4) 0.6769(3) 0.0410 1.0000 Uani . .
C69 C -0.4184(6) 0.6787(5) 0.6833(3) 0.0522 1.0000 Uani . .
C70 C -0.4442(8) 0.6549(6) 0.6295(4) 0.0792 1.0000 Uani . U
C71 C -0.3659(8) 0.6311(6) 0.5686(4) 0.0818 1.0000 Uani . U
C72 C -0.2626(8) 0.6296(5) 0.5624(3) 0.0715 1.0000 Uani . U
C73 C -0.2363(6) 0.6509(4) 0.6160(3) 0.0456 1.0000 Uani . .
C74 C 0.1326(4) 0.7821(4) 0.7802(3) 0.0281 1.0000 Uani . .
C75 C 0.1891(4) 0.7619(4) 0.8317(3) 0.0273 1.0000 Uani . .
C76 C 0.1662(4) 0.6932(4) 0.8833(3) 0.0305 1.0000 Uani . .
C77 C 0.2121(5) 0.6759(4) 0.9344(3) 0.0375 1.0000 Uani . .
C78 C 0.2849(5) 0.7267(5) 0.9341(3) 0.0458 1.0000 Uani . .
C79 C 0.3099(5) 0.7947(5) 0.8830(3) 0.0501 1.0000 Uani . .
C80 C 0.2633(5) 0.8123(4) 0.8318(3) 0.0402 1.0000 Uani . .
C81 C 0.0944(4) 0.8826(4) 0.7577(3) 0.0267 1.0000 Uani . .
C82 C 0.0724(4) 0.9606(4) 0.7978(3) 0.0316 1.0000 Uani . .
C83 C 0.0411(5) 1.0528(4) 0.7739(3) 0.0408 1.0000 Uani . .
C84 C 0.0297(5) 1.0698(4) 0.7102(4) 0.0528 1.0000 Uani . .
C85 C 0.0509(5) 0.9935(4) 0.6689(3) 0.0466 1.0000 Uani . .
C86 C 0.0835(5) 0.9013(4) 0.6934(3) 0.0358 1.0000 Uani . .
C100 C 0.4487(6) 0.4793(4) 0.5528(4) 0.0687(14) 1.0000 Uiso D .
C101 C 0.3678(5) 0.5622(5) 0.5545(3) 0.0687(14) 0.5000 Uiso D .
C102 C 0.3860(5) 0.6249(4) 0.4974(3) 0.0687(14) 1.0000 Uiso D .
C103 C 0.4828(7) 0.5946(6) 0.4471(4) 0.0687(14) 0.5000 Uiso D .
C104 C 0.4537(4) 0.5447(5) 0.5038(3) 0.0687(14) 0.5000 Uiso D .
C200 C 0.3904(14) 0.8754(10) 0.6500(10) 0.120(3) 0.5000 Uiso D .
C201 C 0.3483(11) 0.9766(10) 0.6584(9) 0.120(3) 0.5000 Uiso D .
C202 C 0.4291(9) 1.0262(9) 0.6168(10) 0.120(3) 0.5000 Uiso D .
C203 C 0.3801(12) 1.1271(9) 0.6135(10) 0.120(3) 0.5000 Uiso D .
C204 C 0.4539(15) 1.1734(11) 0.5640(10) 0.120(3) 0.5000 Uiso D .
C300 C -0.4794(8) 0.5357(13) 0.8599(5) 0.168(3) 0.5000 Uiso D .
C301 C -0.4957(6) 0.5654(5) 1.0326(5) 0.168(3) 1.0000 Uiso D .
C302 C -0.4851(6) 0.5899(4) 0.9683(5) 0.168(3) 1.0000 Uiso D .
C303 C -0.4916(7) 0.5188(7) 0.9313(3) 0.168(3) 1.0000 Uiso D .
H31 H -0.3087 1.0402 0.6534 0.032(2) 1.0000 Uiso R .
H51 H -0.3813 1.1809 0.8209 0.027(2) 1.0000 Uiso R .
H91 H -0.1797 1.0359 0.9906 0.024(2) 1.0000 Uiso R .
H111 H -0.0424 0.7558 0.9777 0.019(2) 1.0000 Uiso R .
H141 H -0.5034 1.1800 0.7186 0.068(2) 1.0000 Uiso R .
H142 H -0.4507 1.2590 0.7294 0.067(2) 1.0000 Uiso R .
H143 H -0.4097 1.2081 0.6602 0.067(2) 1.0000 Uiso R .
H151 H 0.0008 0.8613 1.0501 0.049(2) 1.0000 Uiso R .
H152 H -0.0708 0.9655 1.0628 0.048(2) 1.0000 Uiso R .
H153 H -0.1176 0.8759 1.0937 0.049(2) 1.0000 Uiso R .
H161 H -0.1587 1.1567 0.8459 0.052(2) 1.0000 Uiso R .
H162 H -0.2086 1.1668 0.9244 0.052(2) 1.0000 Uiso R .
H163 H -0.2757 1.2164 0.8763 0.052(2) 1.0000 Uiso R .
H171 H -0.3593 1.0864 0.9884 0.045(2) 1.0000 Uiso R .
H172 H -0.4174 1.1393 0.9356 0.044(2) 1.0000 Uiso R .
H173 H -0.4002 1.0270 0.9480 0.044(2) 1.0000 Uiso R .
H211 H 0.1099 0.6089 0.6107 0.035(2) 1.0000 Uiso R .
H221 H 0.1426 0.5863 0.4984 0.048(2) 1.0000 Uiso R .
H231 H 0.0493 0.6961 0.4361 0.067(2) 1.0000 Uiso R .
H241 H -0.0757 0.8310 0.4873 0.062(2) 1.0000 Uiso R .
H261 H -0.2839 0.8910 0.5574 0.098(2) 1.0000 Uiso R .
H271 H -0.3577 1.0111 0.4891 0.109(2) 1.0000 Uiso R .
H281 H -0.2860 1.1446 0.4525 0.109(2) 1.0000 Uiso R .
H291 H -0.1569 1.1679 0.4905 0.085(2) 1.0000 Uiso R .
H301 H -0.0865 1.0496 0.5629 0.064(2) 1.0000 Uiso R .
H331 H 0.0347 0.5222 0.8897 0.022(2) 1.0000 Uiso R .
H341 H 0.0631 0.3581 0.8804 0.030(2) 1.0000 Uiso R .
H351 H -0.0736 0.2935 0.8790 0.028(2) 1.0000 Uiso R .
H361 H -0.2391 0.3934 0.8874 0.031(2) 1.0000 Uiso R .
H371 H -0.2714 0.5560 0.9075 0.030(2) 1.0000 Uiso R .
H391 H -0.1552 0.5441 1.0271 0.027(2) 1.0000 Uiso R .
H401 H -0.2559 0.5678 1.1387 0.040(2) 1.0000 Uiso R .
H411 H -0.3781 0.7116 1.1686 0.040(2) 1.0000 Uiso R .
H421 H -0.4034 0.8299 1.0858 0.030(2) 1.0000 Uiso R .
H431 H -0.2980 0.8102 0.9753 0.022(2) 1.0000 Uiso R .
H461 H -0.2820 0.5128 0.7370 0.039(2) 1.0000 Uiso R .
H481 H -0.0198 0.3007 0.6939 0.038(2) 1.0000 Uiso R .
H521 H 0.3175 0.3678 0.7122 0.033(2) 1.0000 Uiso R .
H541 H 0.3064 0.6352 0.7513 0.026(2) 1.0000 Uiso R .
H571 H -0.1832 0.2750 0.6838 0.075(2) 1.0000 Uiso R .
H572 H -0.2805 0.3622 0.6900 0.075(2) 1.0000 Uiso R .
H573 H -0.2610 0.3043 0.7552 0.076(2) 1.0000 Uiso R .
H581 H 0.4874 0.4321 0.6917 0.052(2) 1.0000 Uiso R .
H582 H 0.4514 0.4248 0.7711 0.052(2) 1.0000 Uiso R .
H583 H 0.4691 0.5226 0.7325 0.053(2) 1.0000 Uiso R .
H591 H 0.2521 0.3524 0.6101 0.061(2) 1.0000 Uiso R .
H592 H 0.1468 0.3363 0.6041 0.061(2) 1.0000 Uiso R .
H593 H 0.1634 0.4414 0.5989 0.061(2) 1.0000 Uiso R .
H601 H 0.1224 0.2861 0.7788 0.065(2) 1.0000 Uiso R .
H602 H 0.2312 0.2622 0.7205 0.065(2) 1.0000 Uiso R .
H603 H 0.1296 0.2400 0.7121 0.065(2) 1.0000 Uiso R .
H631 H -0.3223 0.7347 0.8618 0.025(2) 1.0000 Uiso R .
H641 H -0.4387 0.8610 0.9271 0.033(2) 1.0000 Uiso R .
H651 H -0.5378 0.9879 0.8782 0.037(2) 1.0000 Uiso R .
H661 H -0.5244 0.9871 0.7651 0.037(2) 1.0000 Uiso R .
H671 H -0.4089 0.8609 0.6995 0.039(2) 1.0000 Uiso R .
H691 H -0.4700 0.6956 0.7243 0.055(2) 1.0000 Uiso R .
H701 H -0.5144 0.6564 0.6343 0.090(2) 1.0000 Uiso R .
H711 H -0.3832 0.6166 0.5324 0.100(2) 1.0000 Uiso R .
H721 H -0.2105 0.6148 0.5211 0.071(2) 1.0000 Uiso R .
H731 H -0.1661 0.6484 0.6126 0.047(2) 1.0000 Uiso R .
H761 H 0.1192 0.6571 0.8827 0.029(2) 1.0000 Uiso R .
H771 H 0.1939 0.6304 0.9696 0.038(2) 1.0000 Uiso R .
H781 H 0.3173 0.7155 0.9685 0.047(2) 1.0000 Uiso R .
H791 H 0.3589 0.8294 0.8831 0.047(2) 1.0000 Uiso R .
H801 H 0.2813 0.8578 0.7967 0.041(2) 1.0000 Uiso R .
H821 H 0.0781 0.9493 0.8416 0.032(2) 1.0000 Uiso R .
H831 H 0.0277 1.1046 0.8008 0.040(2) 1.0000 Uiso R .
H841 H 0.0069 1.1328 0.6948 0.054(2) 1.0000 Uiso R .
H851 H 0.0446 1.0049 0.6252 0.050(2) 1.0000 Uiso R .
H861 H 0.1002 0.8494 0.6660 0.031(2) 1.0000 Uiso R .
H1001 H 0.4393 0.4353 0.5909 0.074(16) 0.5000 Uiso R .
H1002 H 0.3879 0.4888 0.5914 0.074(16) 0.5000 Uiso R .
H1011 H 0.3054 0.5756 0.5918 0.074(16) 0.5000 Uiso R .
H1021 H 0.4134 0.6562 0.4552 0.074(16) 0.5000 Uiso R .
H1022 H 0.3749 0.6654 0.5330 0.074(16) 0.5000 Uiso R .
H1023 H 0.3209 0.6117 0.4994 0.074(16) 0.5000 Uiso R .
H1024 H 0.3371 0.6837 0.4929 0.074(16) 0.5000 Uiso R .
H1031 H 0.4955 0.6364 0.4080 0.074(16) 0.5000 Uiso R .
H2001 H 0.3388 0.8416 0.6777 0.1493 0.5000 Uiso R .
H2002 H 0.4543 0.8538 0.6625 0.1493 0.5000 Uiso R .
H2003 H 0.4050 0.8630 0.6033 0.1493 0.5000 Uiso R .
H2011 H 0.3338 0.9894 0.7049 0.1493 0.5000 Uiso R .
H2012 H 0.2845 0.9986 0.6458 0.1493 0.5000 Uiso R .
H2021 H 0.4863 1.0159 0.6358 0.1493 0.5000 Uiso R .
H2022 H 0.4555 1.0019 0.5722 0.1493 0.5000 Uiso R .
H2031 H 0.3649 1.1538 0.6565 0.1493 0.5000 Uiso R .
H2032 H 0.3156 1.1366 0.6022 0.1493 0.5000 Uiso R .
H2041 H 0.4230 1.2412 0.5613 0.1493 0.5000 Uiso R .
H2042 H 0.5183 1.1635 0.5755 0.1493 0.5000 Uiso R .
H2043 H 0.4690 1.1462 0.5212 0.1493 0.5000 Uiso R .
H3001 H -0.4893 0.4807 0.8432 0.2100 0.5000 Uiso R .
H3002 H -0.5293 0.5924 0.8511 0.2100 0.5000 Uiso R .
H3003 H -0.4089 0.5433 0.8375 0.2100 0.5000 Uiso R .
H3011 H -0.5037 0.6183 1.0592 0.2100 1.0000 Uiso R .
H3021 H -0.4682 0.6492 0.9472 0.2100 1.0000 Uiso R .
H3031 H -0.4941 0.5294 0.8855 0.2100 0.5000 Uiso R .

loop_
_atom_site_aniso_label
_atom_site_aniso_U_11
_atom_site_aniso_U_22
_atom_site_aniso_U_33
_atom_site_aniso_U_23
_atom_site_aniso_U_13
_atom_site_aniso_U_12
Y1 0.0401(4) 0.0174(3) 0.0203(3) -0.0053(2) -0.0020(2) -0.0138(2)
N1 0.033(3) 0.022(2) 0.020(2) -0.0036(19) -0.004(2) -0.013(2)
N2 0.046(3) 0.020(2) 0.025(3) -0.004(2) -0.005(2) -0.016(2)
N3 0.029(3) 0.019(2) 0.024(2) -0.0062(19) -0.004(2) -0.010(2)
N4 0.050(3) 0.019(2) 0.019(2) -0.0032(19) -0.003(2) -0.018(2)
N5 0.048(3) 0.021(3) 0.019(2) -0.0021(19) -0.005(2) -0.017(2)
N6 0.037(3) 0.016(2) 0.022(2) -0.0050(19) 0.002(2) -0.011(2)
C1 0.042(4) 0.015(3) 0.027(3) 0.004(2) -0.003(3) -0.018(3)
C2 0.037(3) 0.018(3) 0.022(3) 0.001(2) -0.003(3) -0.013(3)
C3 0.047(4) 0.035(3) 0.020(3) 0.003(3) -0.004(3) -0.018(3)
C4 0.034(3) 0.023(3) 0.031(3) 0.002(3) 0.001(3) -0.005(3)
C5 0.037(4) 0.018(3) 0.034(3) -0.009(3) 0.005(3) -0.008(3)
C6 0.030(3) 0.016(3) 0.027(3) -0.005(2) -0.004(3) -0.011(3)
C7 0.029(3) 0.018(3) 0.031(3) -0.008(2) -0.003(3) -0.006(2)
C8 0.029(3) 0.023(3) 0.023(3) -0.008(2) 0.002(2) -0.014(3)
C9 0.032(3) 0.024(3) 0.030(3) -0.019(3) 0.003(3) -0.014(3)
C10 0.033(3) 0.026(3) 0.035(3) -0.009(3) -0.009(3) -0.015(3)
C11 0.021(3) 0.023(3) 0.025(3) 0.000(2) -0.001(2) -0.008(2)
C12 0.028(3) 0.018(3) 0.023(3) -0.009(2) -0.001(2) -0.012(2)
C13 0.026(3) 0.019(3) 0.026(3) -0.003(2) -0.001(2) -0.015(2)
C14 0.054(4) 0.033(4) 0.042(4) 0.001(3) -0.004(3) 0.000(3)
C15 0.045(4) 0.032(3) 0.041(4) -0.012(3) -0.013(3) -0.011(3)
C16 0.041(4) 0.022(3) 0.050(4) -0.012(3) -0.011(3) -0.010(3)
C17 0.035(4) 0.038(4) 0.033(3) -0.013(3) -0.004(3) -0.007(3)
C18 0.058(4) 0.023(3) 0.024(3) -0.002(3) -0.004(3) -0.012(3)
C19 0.065(4) 0.024(3) 0.021(3) -0.002(3) -0.002(3) -0.014(3)
C20 0.047(4) 0.020(3) 0.027(3) 0.002(3) -0.001(3) -0.017(3)
C21 0.053(4) 0.023(3) 0.029(3) -0.004(3) -0.004(3) -0.006(3)
C22 0.085(5) 0.028(4) 0.028(4) -0.007(3) -0.005(4) -0.001(3)
C23 0.110(6) 0.043(4) 0.021(3) -0.012(3) -0.011(4) 0.005(4)
C24 0.102(6) 0.031(4) 0.031(4) -0.003(3) -0.016(4) 0.002(4)
C25 0.082(5) 0.033(4) 0.018(3) -0.009(3) -0.010(3) 0.004(4)
C26 0.138(8) 0.047(5) 0.050(5) -0.007(4) -0.046(5) 0.004(5)
C27 0.181(11) 0.073(7) 0.070(6) -0.013(5) -0.075(7) 0.002(7)
C28 0.160(11) 0.063(7) 0.043(5) 0.011(4) -0.024(6) 0.008(7)
C29 0.104(8) 0.043(5) 0.044(5) 0.001(4) 0.025(5) 0.009(5)
C30 0.072(5) 0.029(4) 0.035(4) 0.011(3) 0.013(3) 0.004(4)
C31 0.024(3) 0.020(3) 0.021(3) 0.001(2) -0.009(2) -0.010(2)
C32 0.031(3) 0.017(3) 0.017(3) -0.002(2) -0.003(2) -0.011(3)
C33 0.035(4) 0.025(3) 0.023(3) -0.002(2) -0.004(3) -0.017(3)
C34 0.039(4) 0.018(3) 0.031(3) -0.006(2) -0.006(3) -0.004(3)
C35 0.054(4) 0.017(3) 0.028(3) -0.003(2) -0.007(3) -0.015(3)
C36 0.047(4) 0.026(3) 0.027(3) -0.001(2) -0.013(3) -0.023(3)
C37 0.034(3) 0.028(3) 0.027(3) -0.002(2) -0.008(3) -0.013(3)
C38 0.023(3) 0.019(3) 0.024(3) -0.002(2) -0.010(2) -0.012(2)
C39 0.030(3) 0.023(3) 0.030(3) 0.001(3) -0.007(3) -0.008(3)
C40 0.046(4) 0.039(4) 0.029(3) 0.004(3) -0.004(3) -0.014(3)
C41 0.043(4) 0.058(4) 0.024(3) -0.005(3) 0.000(3) -0.020(3)
C42 0.023(3) 0.033(3) 0.043(4) -0.011(3) -0.002(3) -0.008(3)
C43 0.033(3) 0.026(3) 0.030(3) 0.003(2) -0.009(3) -0.016(3)
C44 0.054(4) 0.024(3) 0.015(3) -0.006(2) 0.001(3) -0.021(3)
C45 0.052(4) 0.022(3) 0.014(3) -0.002(2) -0.001(3) -0.019(3)
C46 0.055(4) 0.032(3) 0.024(3) -0.003(3) -0.009(3) -0.026(3)
C47 0.076(5) 0.025(3) 0.029(3) -0.004(3) -0.012(3) -0.030(3)
C48 0.070(4) 0.019(3) 0.025(3) -0.003(2) -0.005(3) -0.017(3)
C49 0.063(3) 0.016(3) 0.024(3) -0.003(2) -0.005(3) -0.020(3)
C50 0.060(4) 0.016(3) 0.027(3) -0.004(2) -0.001(3) -0.016(3)
C51 0.056(4) 0.019(3) 0.015(3) -0.001(2) 0.000(3) -0.013(3)
C52 0.053(4) 0.015(3) 0.028(3) -0.004(2) -0.003(3) -0.001(3)
C53 0.046(4) 0.021(3) 0.025(3) 0.003(2) -0.002(3) -0.007(3)
C54 0.043(4) 0.024(3) 0.023(3) 0.000(2) -0.002(3) -0.013(3)
C55 0.038(4) 0.018(3) 0.019(3) -0.005(2) 0.003(3) -0.009(3)
C56 0.046(4) 0.019(3) 0.014(3) -0.002(2) 0.002(3) -0.013(3)
C57 0.090(6) 0.038(4) 0.049(4) -0.002(3) -0.023(4) -0.038(4)
C58 0.053(4) 0.027(3) 0.041(4) -0.001(3) -0.005(3) -0.002(3)
C59 0.070(5) 0.028(3) 0.029(3) -0.011(3) -0.003(3) -0.012(3)
C60 0.071(5) 0.019(3) 0.040(4) -0.008(3) -0.003(3) -0.013(3)
C61 0.055(4) 0.026(3) 0.021(3) 0.004(2) -0.011(3) -0.024(3)
C62 0.039(4) 0.030(3) 0.027(3) 0.002(3) -0.013(3) -0.021(3)
C63 0.028(3) 0.032(3) 0.030(3) -0.004(3) -0.008(3) -0.015(3)
C64 0.035(4) 0.035(3) 0.031(3) -0.007(3) -0.010(3) -0.017(3)
C65 0.032(4) 0.037(4) 0.048(4) -0.011(3) -0.007(3) -0.015(3)
C66 0.039(4) 0.034(4) 0.054(4) 0.011(3) -0.021(3) -0.018(3)
C67 0.060(4) 0.043(4) 0.032(3) 0.005(3) -0.019(3) -0.032(4)
C68 0.074(5) 0.035(4) 0.027(3) 0.002(3) -0.017(3) -0.034(3)
C69 0.084(6) 0.057(4) 0.037(4) 0.008(3) -0.025(4) -0.048(4)
C70 0.136(7) 0.101(5) 0.044(4) 0.015(4) -0.044(4) -0.089(5)
C71 0.151(7) 0.095(5) 0.042(4) 0.003(4) -0.044(4) -0.087(5)
C72 0.145(7) 0.071(5) 0.024(3) 0.004(3) -0.027(4) -0.070(5)
C73 0.086(5) 0.034(4) 0.029(4) 0.000(3) -0.018(4) -0.034(4)
C74 0.037(3) 0.025(3) 0.020(3) -0.007(2) 0.004(3) -0.017(3)
C75 0.032(3) 0.022(3) 0.025(3) -0.007(2) -0.002(3) -0.008(3)
C76 0.034(3) 0.026(3) 0.027(3) -0.007(3) -0.001(3) -0.010(3)
C77 0.043(4) 0.037(4) 0.031(3) 0.000(3) -0.011(3) -0.009(3)
C78 0.048(4) 0.053(4) 0.045(4) -0.007(3) -0.021(3) -0.015(3)
C79 0.051(4) 0.054(4) 0.063(5) -0.002(4) -0.026(4) -0.031(4)
C80 0.043(4) 0.039(4) 0.044(4) 0.002(3) -0.012(3) -0.022(3)
C81 0.027(3) 0.020(3) 0.032(3) -0.006(2) -0.001(3) -0.012(2)
C82 0.034(3) 0.023(3) 0.039(3) -0.008(3) -0.006(3) -0.012(3)
C83 0.041(4) 0.024(3) 0.060(4) -0.014(3) -0.007(3) -0.014(3)
C84 0.063(5) 0.017(3) 0.083(6) -0.001(3) -0.029(4) -0.009(3)
C85 0.068(5) 0.022(3) 0.054(4) 0.001(3) -0.023(4) -0.014(3)
C86 0.053(4) 0.020(3) 0.036(4) -0.006(3) -0.009(3) -0.015(3)

loop_
_atom_type_symbol
_atom_type_scat_dispersion_real
_atom_type_scat_dispersion_imag
_atom_type_scat_Cromer_Mann_a1
_atom_type_scat_Cromer_Mann_b1
_atom_type_scat_Cromer_Mann_a2
_atom_type_scat_Cromer_Mann_b2
_atom_type_scat_Cromer_Mann_a3
_atom_type_scat_Cromer_Mann_b3
_atom_type_scat_Cromer_Mann_a4
_atom_type_scat_Cromer_Mann_b4
_atom_type_scat_Cromer_Mann_c
_atom_type_scat_source
C 0.0033 0.0016 2.3100 20.8439 1.0200 10.2075 1.5886 0.5687 0.8650 51.6512 0.2156 'International Tables Vol C 4.2.6.8 and 6.1.1.4'
H 0.0000 0.0000 0.4930 10.5109 0.3229 26.1257 0.1402 3.1424 0.0408 57.7998 0.0030 'International Tables Vol C 4.2.6.8 and 6.1.1.4'
N 0.0061 0.0033 12.2126 0.0057 3.1322 9.8933 2.0125 28.9975 1.1663 0.5826 -11.5290 'International Tables Vol C 4.2.6.8 and 6.1.1.4'
Y -2.7962 3.5667 17.7760 1.4029 10.2946 12.8006 5.7263 0.1256 3.2659 104.3540 1.9121 'International Tables Vol C 4.2.6.8 and 6.1.1.4'

loop_
_geom_angle_atom_site_label_1
_geom_angle_site_symmetry_1
_geom_angle_atom_site_label_2
_geom_angle_atom_site_label_3
_geom_angle_site_symmetry_3
_geom_angle
_geom_angle_publ_flag
N1 . Y1 N2 . 66.83(14) yes
N1 . Y1 N3 . 65.86(13) yes
N2 . Y1 N3 . 131.10(13) yes
N1 . Y1 N4 . 149.43(14) yes
N2 . Y1 N4 . 141.95(14) yes
N3 . Y1 N4 . 83.62(13) yes
N1 . Y1 N5 . 108.50(14) yes
N2 . Y1 N5 . 93.02(15) yes
N3 . Y1 N5 . 90.56(13) yes
N4 . Y1 N5 . 68.28(16) yes
N1 . Y1 N6 . 105.02(14) yes
N2 . Y1 N6 . 128.02(14) yes
N3 . Y1 N6 . 76.50(13) yes
N4 . Y1 N6 . 67.46(15) yes
N5 . Y1 N6 . 134.91(15) yes
N1 . Y1 C20 . 131.45(16) yes
N2 . Y1 C20 . 67.24(16) yes
N3 . Y1 C20 . 161.65(16) yes
N4 . Y1 C20 . 79.08(16) yes
N5 . Y1 C20 . 88.71(16) yes
N6 . Y1 C20 . 91.14(17) yes
Y1 . N1 C1 . 122.3(3) yes
Y1 . N1 C13 . 121.1(3) yes
C1 . N1 C13 . 116.3(4) yes
Y1 . N2 C2 . 116.4(3) yes
Y1 . N2 C18 . 118.9(4) yes
C2 . N2 C18 . 124.6(5) yes
Y1 . N3 C12 . 107.5(3) yes
Y1 . N3 C31 . 129.6(3) yes
C12 . N3 C31 . 116.4(4) yes
Y1 . N4 C44 . 120.0(4) yes
Y1 . N4 C56 . 121.4(3) yes
C44 . N4 C56 . 117.7(4) yes
Y1 . N5 C45 . 113.7(4) yes
Y1 . N5 C61 . 114.1(3) yes
C45 . N5 C61 . 121.5(5) yes
Y1 . N6 C55 . 116.5(3) yes
Y1 . N6 C74 . 115.6(3) yes
C55 . N6 C74 . 124.3(5) yes
N1 . C1 C2 . 118.6(4) yes
N1 . C1 C6 . 123.3(5) yes
C2 . C1 C6 . 118.1(5) yes
N2 . C2 C1 . 114.9(5) yes
N2 . C2 C3 . 125.5(5) yes
C1 . C2 C3 . 119.7(5) yes
C2 . C3 C4 . 121.8(5) yes
C2 . C3 H31 . 119.4 no
C4 . C3 H31 . 118.8 no
C3 . C4 C5 . 117.9(5) yes
C3 . C4 C14 . 119.8(5) yes
C5 . C4 C14 . 122.3(5) yes
C4 . C5 C6 . 122.9(5) yes
C4 . C5 H51 . 118.7 no
C6 . C5 H51 . 118.4 no
C1 . C6 C5 . 119.0(5) yes
C1 . C6 C7 . 122.3(5) yes
C5 . C6 C7 . 118.7(4) yes
C6 . C7 C8 . 110.4(4) yes
C6 . C7 C16 . 109.1(4) yes
C8 . C7 C16 . 111.5(4) yes
C6 . C7 C17 . 110.5(4) yes
C8 . C7 C17 . 107.8(4) yes
C16 . C7 C17 . 107.5(4) yes
C7 . C8 C9 . 120.3(4) yes
C7 . C8 C13 . 120.2(5) yes
C9 . C8 C13 . 119.2(5) yes
C8 . C9 C10 . 123.5(5) yes
C8 . C9 H91 . 118.0 no
C10 . C9 H91 . 118.5 no
C9 . C10 C11 . 116.4(5) yes
C9 . C10 C15 . 121.8(5) yes
C11 . C10 C15 . 121.7(5) yes
C10 . C11 C12 . 121.7(5) yes
C10 . C11 H111 . 119.2 no
C12 . C11 H111 . 119.2 no
N3 . C12 C11 . 120.9(5) yes
N3 . C12 C13 . 117.0(4) yes
C11 . C12 C13 . 122.1(4) yes
C12 . C13 C8 . 115.8(5) yes
C12 . C13 N1 . 118.4(4) yes
C8 . C13 N1 . 125.8(5) yes
C4 . C14 H141 . 109.7 no
C4 . C14 H142 . 109.4 no
H141 . C14 H142 . 109.5 no
C4 . C14 H143 . 108.9 no
H141 . C14 H143 . 109.7 no
H142 . C14 H143 . 109.6 no
C10 . C15 H151 . 109.9 no
C10 . C15 H152 . 110.0 no
H151 . C15 H152 . 109.3 no
C10 . C15 H153 . 109.5 no
H151 . C15 H153 . 109.0 no
H152 . C15 H153 . 109.1 no
C7 . C16 H161 . 109.7 no
C7 . C16 H162 . 109.2 no
H161 . C16 H162 . 109.1 no
C7 . C16 H163 . 110.4 no
H161 . C16 H163 . 109.7 no
H162 . C16 H163 . 108.7 no
C7 . C17 H171 . 109.7 no
C7 . C17 H172 . 109.0 no
H171 . C17 H172 . 109.7 no
C7 . C17 H173 . 109.7 no
H171 . C17 H173 . 109.6 no
H172 . C17 H173 . 109.1 no
N2 . C18 C19 . 118.4(5) yes
N2 . C18 C25 . 125.9(5) yes
C19 . C18 C25 . 115.7(5) yes
C18 . C19 C20 . 117.6(5) yes
C18 . C19 C24 . 120.0(5) yes
C20 . C19 C24 . 122.4(5) yes
C19 . C20 Y1 . 117.0(4) yes
C19 . C20 C21 . 114.3(5) yes
Y1 . C20 C21 . 127.9(4) yes
C20 . C21 C22 . 124.3(6) yes
C20 . C21 H211 . 117.6 no
C22 . C21 H211 . 118.1 no
C21 . C22 C23 . 119.4(6) yes
C21 . C22 H221 . 119.8 no
C23 . C22 H221 . 120.7 no
C22 . C23 C24 . 120.0(6) yes
C22 . C23 H231 . 119.7 no
C24 . C23 H231 . 120.3 no
C19 . C24 C23 . 119.5(6) yes
C19 . C24 H241 . 120.0 no
C23 . C24 H241 . 120.5 no
C18 . C25 C26 . 118.5(6) yes
C18 . C25 C30 . 122.3(7) yes
C26 . C25 C30 . 119.1(6) yes
C25 . C26 C27 . 120.5(9) yes
C25 . C26 H261 . 120.0 no
C27 . C26 H261 . 119.5 no
C26 . C27 C28 . 118.4(10) yes
C26 . C27 H271 . 121.2 no
C28 . C27 H271 . 120.5 no
C27 . C28 C29 . 121.9(9) yes
C27 . C28 H281 . 118.6 no
C29 . C28 H281 . 119.5 no
C28 . C29 C30 . 119.6(9) yes
C28 . C29 H291 . 120.0 no
C30 . C29 H291 . 120.4 no
C29 . C30 C25 . 120.5(8) yes
C29 . C30 H301 . 120.7 no
C25 . C30 H301 . 118.7 no
N3 . C31 C32 . 120.8(4) yes
N3 . C31 C38 . 126.2(4) yes
C32 . C31 C38 . 113.0(4) yes
C31 . C32 C33 . 120.0(4) yes
C31 . C32 C37 . 120.6(5) yes
C33 . C32 C37 . 118.6(5) yes
C32 . C33 C34 . 120.8(5) yes
C32 . C33 H331 . 119.0 no
C34 . C33 H331 . 120.2 no
C33 . C34 C35 . 120.3(5) yes
C33 . C34 H341 . 119.7 no
C35 . C34 H341 . 120.0 no
C34 . C35 C36 . 119.7(5) yes
C34 . C35 H351 . 120.0 no
C36 . C35 H351 . 120.3 no
C35 . C36 C37 . 120.1(5) yes
C35 . C36 H361 . 119.6 no
C37 . C36 H361 . 120.3 no
C32 . C37 C36 . 120.4(5) yes
C32 . C37 H371 . 119.3 no
C36 . C37 H371 . 120.4 no
C31 . C38 C39 . 118.9(4) yes
C31 . C38 C43 . 123.1(4) yes
C39 . C38 C43 . 117.9(5) yes
C38 . C39 C40 . 121.2(5) yes
C38 . C39 H391 . 118.5 no
C40 . C39 H391 . 120.3 no
C39 . C40 C41 . 120.3(5) yes
C39 . C40 H401 . 119.9 no
C41 . C40 H401 . 119.8 no
C40 . C41 C42 . 119.4(5) yes
C40 . C41 H411 . 120.3 no
C42 . C41 H411 . 120.3 no
C41 . C42 C43 . 120.8(5) yes
C41 . C42 H421 . 119.7 no
C43 . C42 H421 . 119.5 no
C38 . C43 C42 . 120.3(5) yes
C38 . C43 H431 . 119.7 no
C42 . C43 H431 . 120.0 no
N4 . C44 C45 . 117.9(5) yes
N4 . C44 C49 . 124.4(6) yes
C45 . C44 C49 . 117.7(5) yes
C44 . C45 N5 . 117.5(5) yes
C44 . C45 C46 . 120.4(5) yes
N5 . C45 C46 . 121.7(5) yes
C45 . C46 C47 . 121.0(6) yes
C45 . C46 H461 . 119.1 no
C47 . C46 H461 . 119.8 no
C46 . C47 C48 . 118.0(5) yes
C46 . C47 C57 . 119.3(6) yes
C48 . C47 C57 . 122.7(5) yes
C47 . C48 C49 . 123.4(5) yes
C47 . C48 H481 . 118.3 no
C49 . C48 H481 . 118.4 no
C44 . C49 C48 . 119.1(6) yes
C44 . C49 C50 . 120.7(5) yes
C48 . C49 C50 . 120.1(5) yes
C49 . C50 C51 . 110.6(4) yes
C49 . C50 C59 . 108.4(5) yes
C51 . C50 C59 . 108.0(4) yes
C49 . C50 C60 . 111.3(5) yes
C51 . C50 C60 . 110.6(5) yes
C59 . C50 C60 . 107.8(4) yes
C50 . C51 C52 . 120.8(5) yes
C50 . C51 C56 . 120.0(5) yes
C52 . C51 C56 . 118.9(5) yes
C51 . C52 C53 . 123.5(5) yes
C51 . C52 H521 . 118.4 no
C53 . C52 H521 . 118.0 no
C52 . C53 C54 . 116.7(6) yes
C52 . C53 C58 . 122.1(5) yes
C54 . C53 C58 . 121.2(5) yes
C53 . C54 C55 . 122.1(5) yes
C53 . C54 H541 . 118.6 no
C55 . C54 H541 . 119.3 no
N6 . C55 C54 . 122.2(5) yes
N6 . C55 C56 . 116.7(5) yes
C54 . C55 C56 . 120.3(5) yes
C51 . C56 C55 . 118.3(5) yes
C51 . C56 N4 . 124.6(5) yes
C55 . C56 N4 . 117.1(5) yes
C47 . C57 H571 . 109.4 no
C47 . C57 H572 . 110.0 no
H571 . C57 H572 . 108.8 no
C47 . C57 H573 . 109.4 no
H571 . C57 H573 . 109.4 no
H572 . C57 H573 . 109.8 no
C53 . C58 H581 . 110.0 no
C53 . C58 H582 . 109.5 no
H581 . C58 H582 . 109.6 no
C53 . C58 H583 . 108.7 no
H581 . C58 H583 . 109.4 no
H582 . C58 H583 . 109.6 no
C50 . C59 H591 . 109.6 no
C50 . C59 H592 . 109.6 no
H591 . C59 H592 . 109.3 no
C50 . C59 H593 . 109.3 no
H591 . C59 H593 . 109.6 no
H592 . C59 H593 . 109.5 no
C50 . C60 H601 . 109.3 no
C50 . C60 H602 . 109.2 no
H601 . C60 H602 . 109.7 no
C50 . C60 H603 . 108.9 no
H601 . C60 H603 . 110.2 no
H602 . C60 H603 . 109.5 no
N5 . C61 C62 . 118.5(5) yes
N5 . C61 C68 . 124.4(5) yes
C62 . C61 C68 . 117.1(5) yes
C61 . C62 C63 . 120.0(5) yes
C61 . C62 C67 . 122.0(5) yes
C63 . C62 C67 . 118.0(5) yes
C62 . C63 C64 . 121.1(5) yes
C62 . C63 H631 . 118.6 no
C64 . C63 H631 . 120.3 no
C63 . C64 C65 . 120.1(5) yes
C63 . C64 H641 . 120.2 no
C65 . C64 H641 . 119.7 no
C64 . C65 C66 . 119.9(6) yes
C64 . C65 H651 . 120.5 no
C66 . C65 H651 . 119.6 no
C65 . C66 C67 . 120.2(6) yes
C65 . C66 H661 . 119.9 no
C67 . C66 H661 . 120.0 no
C62 . C67 C66 . 120.7(5) yes
C62 . C67 H671 . 119.3 no
C66 . C67 H671 . 120.0 no
C61 . C68 C69 . 121.2(6) yes
C61 . C68 C73 . 119.2(6) yes
C69 . C68 C73 . 119.6(6) yes
C68 . C69 C70 . 119.8(7) yes
C68 . C69 H691 . 119.2 no
C70 . C69 H691 . 121.0 no
C69 . C70 C71 . 119.8(8) yes
C69 . C70 H701 . 119.5 no
C71 . C70 H701 . 120.6 no
C70 . C71 C72 . 119.8(7) yes
C70 . C71 H711 . 119.9 no
C72 . C71 H711 . 120.2 no
C71 . C72 C73 . 120.5(7) yes
C71 . C72 H721 . 119.4 no
C73 . C72 H721 . 120.0 no
C68 . C73 C72 . 120.4(7) yes
C68 . C73 H731 . 118.6 no
C72 . C73 H731 . 121.0 no
N6 . C74 C75 . 124.6(5) yes
N6 . C74 C81 . 115.4(5) yes
C75 . C74 C81 . 119.9(4) yes
C74 . C75 C76 . 119.8(5) yes
C74 . C75 C80 . 122.2(5) yes
C76 . C75 C80 . 117.9(5) yes
C75 . C76 C77 . 121.9(5) yes
C75 . C76 H761 . 118.7 no
C77 . C76 H761 . 119.3 no
C76 . C77 C78 . 119.5(6) yes
C76 . C77 H771 . 120.6 no
C78 . C77 H771 . 120.0 no
C77 . C78 C79 . 119.7(6) yes
C77 . C78 H781 . 120.6 no
C79 . C78 H781 . 119.7 no
C78 . C79 C80 . 120.7(6) yes
C78 . C79 H791 . 119.5 no
C80 . C79 H791 . 119.9 no
C75 . C80 C79 . 120.2(6) yes
C75 . C80 H801 . 119.3 no
C79 . C80 H801 . 120.5 no
C74 . C81 C82 . 122.6(5) yes
C74 . C81 C86 . 119.2(5) yes
C82 . C81 C86 . 118.2(5) yes
C81 . C82 C83 . 120.5(6) yes
C81 . C82 H821 . 119.3 no
C83 . C82 H821 . 120.2 no
C82 . C83 C84 . 120.5(5) yes
C82 . C83 H831 . 119.9 no
C84 . C83 H831 . 119.6 no
C83 . C84 C85 . 120.4(6) yes
C83 . C84 H841 . 119.7 no
C85 . C84 H841 . 119.9 no
C84 . C85 C86 . 118.5(6) yes
C84 . C85 H851 . 120.6 no
C86 . C85 H851 . 120.8 no
C81 . C86 C85 . 121.9(5) yes
C81 . C86 H861 . 118.3 no
C85 . C86 H861 . 119.8 no
C104 2_666 C100 C103 2_666 57.4(5) yes
C104 2_666 C100 C101 . 124.5(5) yes
C103 2_666 C100 C101 . 177.9(7) yes
C104 2_666 C100 C104 . 67.1(5) yes
C103 2_666 C100 C104 . 124.6(7) yes
C101 . C100 C104 . 57.40(11) yes
C104 2_666 C100 H1001 . 118.1 no
C103 2_666 C100 H1001 . 60.7 no
C101 . C100 H1001 . 117.4 no
C104 . C100 H1001 . 174.8 no
C104 2_666 C100 H1002 . 174.4 no
C103 2_666 C100 H1002 . 117.0 no
C101 . C100 H1002 . 61.1 no
C104 . C100 H1002 . 118.5 no
H1001 . C100 H1002 . 56.3 no
C100 . C101 C102 . 115.078(13) yes
C100 . C101 C104 . 57.50(11) yes
C102 . C101 C104 . 57.58(11) yes
C100 . C101 H1002 . 41.5 no
C102 . C101 H1002 . 156.6 no
C104 . C101 H1002 . 99.0 no
C100 . C101 H1011 . 122.6 no
C102 . C101 H1011 . 122.4 no
C104 . C101 H1011 . 179.3 no
H1002 . C101 H1011 . 81.0 no
C101 . C102 C103 . 115.077(13) yes
C101 . C102 C104 . 57.32(11) yes
C103 . C102 C104 . 57.76(11) yes
C101 . C102 H1021 . 166.6 no
C103 . C102 H1021 . 51.5 no
C104 . C102 H1021 . 109.2 no
C101 . C102 H1022 . 77.8 no
C103 . C102 H1022 . 125.0 no
C104 . C102 H1022 . 109.3 no
H1021 . C102 H1022 . 109.5 no
C101 . C102 H1023 . 77.4 no
C103 . C102 H1023 . 125.4 no
C104 . C102 H1023 . 109.9 no
H1021 . C102 H1023 . 109.5 no
H1022 . C102 H1023 . 109.5 no
C101 . C102 H1024 . 122.8 no
C103 . C102 H1024 . 122.1 no
C104 . C102 H1024 . 179.5 no
H1021 . C102 H1024 . 70.6 no
H1022 . C102 H1024 . 70.3 no
H1023 . C102 H1024 . 70.7 no
H1001 2_666 C103 C102 . 175.3 no
H1001 2_666 C103 C100 2_666 47.5 no
C102 . C103 C100 2_666 127.9(7) yes
H1001 2_666 C103 C104 . 118.3 no
C102 . C103 C104 . 57.14(11) yes
C100 2_666 C103 C104 . 70.8(7) yes
H1001 2_666 C103 H1021 . 142.2 no
C102 . C103 H1021 . 42.4 no
C100 2_666 C103 H1021 . 170.2 no
C104 . C103 H1021 . 99.5 no
H1001 2_666 C103 H1031 . 68.9 no
C102 . C103 H1031 . 115.6 no
C100 2_666 C103 H1031 . 116.5 no
C104 . C103 H1031 . 172.8 no
H1021 . C103 H1031 . 73.2 no
C104 2_666 C104 C100 2_666 51.2(4) yes
C104 2_666 C104 C103 . 103.0(6) yes
C100 2_666 C104 C103 . 51.8(5) yes
C104 2_666 C104 C102 . 168.1(6) yes
C100 2_666 C104 C102 . 116.9(5) yes
C103 . C104 C102 . 65.104(13) yes
C104 2_666 C104 C100 . 61.7(6) yes
C100 2_666 C104 C100 . 112.9(5) yes
C103 . C104 C100 . 164.68(4) yes
C102 . C104 C100 . 130.208(16) yes
C104 2_666 C104 C101 . 126.8(6) yes
C100 2_666 C104 C101 . 177.7(6) yes
C103 . C104 C101 . 130.208(17) yes
C102 . C104 C101 . 65.105(13) yes
C100 . C104 C101 . 65.103(13) yes
C201 . C200 H2001 . 109.0 no
C201 . C200 H2002 . 111.1 no
H2001 . C200 H2002 . 109.5 no
C201 . C200 H2003 . 108.3 no
H2001 . C200 H2003 . 109.5 no
H2002 . C200 H2003 . 109.5 no
C200 . C201 C202 . 107.901(12) yes
C200 . C201 H2011 . 108.6 no
C202 . C201 H2011 . 108.7 no
C200 . C201 H2012 . 111.4 no
C202 . C201 H2012 . 110.7 no
H2011 . C201 H2012 . 109.5 no
C201 . C202 C203 . 107.901(16) yes
C201 . C202 H2021 . 110.9 no
C203 . C202 H2021 . 110.4 no
C201 . C202 H2022 . 108.8 no
C203 . C202 H2022 . 109.4 no
H2021 . C202 H2022 . 109.5 no
C202 . C203 C204 . 107.902(12) yes
C202 . C203 H2031 . 109.3 no
C204 . C203 H2031 . 108.3 no
C202 . C203 H2032 . 110.4 no
C204 . C203 H2032 . 111.4 no
H2031 . C203 H2032 . 109.5 no
C203 . C204 H2041 . 109.4 no
C203 . C204 H2042 . 111.1 no
H2041 . C204 H2042 . 109.5 no
C203 . C204 H2043 . 108.0 no
H2041 . C204 H2043 . 109.5 no
H2042 . C204 H2043 . 109.5 no
C303 . C300 H3001 . 108.6 no
C303 . C300 H3002 . 111.7 no
H3001 . C300 H3002 . 109.5 no
C303 . C300 H3003 . 108.1 no
H3001 . C300 H3003 . 109.5 no
H3002 . C300 H3003 . 109.5 no
C303 2_467 C301 C302 . 131.09(5) yes
C303 2_467 C301 H3011 . 114.9 no
C302 . C301 H3011 . 113.5 no
C301 . C302 C303 . 114.433(6) yes
C301 . C302 H3021 . 123.5 no
C303 . C302 H3021 . 121.8 no
C300 . C303 C302 . 120.000(11) yes
C300 . C303 C301 2_467 125.48(7) yes
C302 . C303 C301 2_467 114.433(12) yes
C300 . C303 H3031 . 8.4 no
C302 . C303 H3031 . 123.3 no
C301 2_467 C303 H3031 . 121.9 no
C103 2_666 H1001 C100 . 71.8 no
C100 . H1002 C101 . 77.4 no
C103 . H1021 C102 . 86.2 no

loop_
_geom_bond_atom_site_label_1
_geom_bond_atom_site_label_2
_geom_bond_site_symmetry_2
_geom_bond_distance
_geom_bond_publ_flag
Y1 N1 . 2.367(4) yes
Y1 N2 . 2.529(4) yes
Y1 N3 . 2.662(4) yes
Y1 N4 . 2.358(4) yes
Y1 N5 . 2.494(4) yes
Y1 N6 . 2.475(5) yes
Y1 C20 . 2.466(5) yes
N1 C1 . 1.391(7) yes
N1 C13 . 1.374(6) yes
N2 C2 . 1.438(6) yes
N2 C18 . 1.303(7) yes
N3 C12 . 1.445(6) yes
N3 C31 . 1.303(6) yes
N4 C44 . 1.374(7) yes
N4 C56 . 1.385(7) yes
N5 C45 . 1.423(7) yes
N5 C61 . 1.305(7) yes
N6 C55 . 1.417(6) yes
N6 C74 . 1.317(6) yes
C1 C2 . 1.421(7) yes
C1 C6 . 1.418(7) yes
C2 C3 . 1.390(8) yes
C3 C4 . 1.386(7) yes
C3 H31 . 0.931 no
C4 C5 . 1.379(8) yes
C4 C14 . 1.514(8) yes
C5 C6 . 1.389(7) yes
C5 H51 . 0.930 no
C6 C7 . 1.526(7) yes
C7 C8 . 1.523(7) yes
C7 C16 . 1.543(7) yes
C7 C17 . 1.549(7) yes
C8 C9 . 1.403(7) yes
C8 C13 . 1.414(7) yes
C9 C10 . 1.384(7) yes
C9 H91 . 0.933 no
C10 C11 . 1.388(7) yes
C10 C15 . 1.501(7) yes
C11 C12 . 1.373(7) yes
C11 H111 . 0.936 no
C12 C13 . 1.419(7) yes
C14 H141 . 0.959 no
C14 H142 . 0.964 no
C14 H143 . 0.958 no
C15 H151 . 0.957 no
C15 H152 . 0.961 no
C15 H153 . 0.962 no
C16 H161 . 0.967 no
C16 H162 . 0.961 no
C16 H163 . 0.962 no
C17 H171 . 0.963 no
C17 H172 . 0.962 no
C17 H173 . 0.969 no
C18 C19 . 1.487(8) yes
C18 C25 . 1.490(8) yes
C19 C20 . 1.414(8) yes
C19 C24 . 1.404(8) yes
C20 C21 . 1.402(7) yes
C21 C22 . 1.384(8) yes
C21 H211 . 0.936 no
C22 C23 . 1.371(9) yes
C22 H221 . 0.937 no
C23 C24 . 1.390(9) yes
C23 H231 . 0.933 no
C24 H241 . 0.936 no
C25 C26 . 1.405(11) yes
C25 C30 . 1.379(9) yes
C26 C27 . 1.400(11) yes
C26 H261 . 0.930 no
C27 C28 . 1.405(14) yes
C27 H271 . 0.925 no
C28 C29 . 1.347(13) yes
C28 H281 . 0.931 no
C29 C30 . 1.414(10) yes
C29 H291 . 0.931 no
C30 H301 . 0.933 no
C31 C32 . 1.489(7) yes
C31 C38 . 1.496(7) yes
C32 C33 . 1.383(7) yes
C32 C37 . 1.395(7) yes
C33 C34 . 1.379(7) yes
C33 H331 . 0.933 no
C34 C35 . 1.376(8) yes
C34 H341 . 0.939 no
C35 C36 . 1.383(8) yes
C35 H351 . 0.936 no
C36 C37 . 1.383(7) yes
C36 H361 . 0.935 no
C37 H371 . 0.937 no
C38 C39 . 1.392(7) yes
C38 C43 . 1.401(7) yes
C39 C40 . 1.376(7) yes
C39 H391 . 0.934 no
C40 C41 . 1.372(8) yes
C40 H401 . 0.935 no
C41 C42 . 1.383(8) yes
C41 H411 . 0.932 no
C42 C43 . 1.376(7) yes
C42 H421 . 0.934 no
C43 H431 . 0.936 no
C44 C45 . 1.426(8) yes
C44 C49 . 1.423(7) yes
C45 C46 . 1.409(7) yes
C46 C47 . 1.384(8) yes
C46 H461 . 0.934 no
C47 C48 . 1.389(9) yes
C47 C57 . 1.519(8) yes
C48 C49 . 1.389(8) yes
C48 H481 . 0.936 no
C49 C50 . 1.526(8) yes
C50 C51 . 1.546(8) yes
C50 C59 . 1.538(7) yes
C50 C60 . 1.552(8) yes
C51 C52 . 1.383(8) yes
C51 C56 . 1.417(7) yes
C52 C53 . 1.396(8) yes
C52 H521 . 0.932 no
C53 C54 . 1.387(7) yes
C53 C58 . 1.507(8) yes
C54 C55 . 1.389(8) yes
C54 H541 . 0.936 no
C55 C56 . 1.410(7) yes
C57 H571 . 0.958 no
C57 H572 . 0.961 no
C57 H573 . 0.958 no
C58 H581 . 0.959 no
C58 H582 . 0.963 no
C58 H583 . 0.958 no
C59 H591 . 0.962 no
C59 H592 . 0.962 no
C59 H593 . 0.965 no
C60 H601 . 0.965 no
C60 H602 . 0.970 no
C60 H603 . 0.962 no
C61 C62 . 1.488(8) yes
C61 C68 . 1.499(8) yes
C62 C63 . 1.394(7) yes
C62 C67 . 1.401(8) yes
C63 C64 . 1.384(7) yes
C63 H631 . 0.939 no
C64 C65 . 1.380(8) yes
C64 H641 . 0.935 no
C65 C66 . 1.382(8) yes
C65 H651 . 0.936 no
C66 C67 . 1.388(8) yes
C66 H661 . 0.937 no
C67 H671 . 0.939 no
C68 C69 . 1.393(9) yes
C68 C73 . 1.383(8) yes
C69 C70 . 1.387(9) yes
C69 H691 . 0.931 no
C70 C71 . 1.390(11) yes
C70 H701 . 0.932 no
C71 C72 . 1.378(11) yes
C71 H711 . 0.924 no
C72 C73 . 1.373(8) yes
C72 H721 . 0.935 no
C73 H731 . 0.935 no
C74 C75 . 1.479(8) yes
C74 C81 . 1.477(7) yes
C75 C76 . 1.387(7) yes
C75 C80 . 1.398(8) yes
C76 C77 . 1.373(8) yes
C76 H761 . 0.932 no
C77 C78 . 1.384(8) yes
C77 H771 . 0.937 no
C78 C79 . 1.378(9) yes
C78 H781 . 0.939 no
C79 C80 . 1.381(8) yes
C79 H791 . 0.938 no
C80 H801 . 0.937 no
C81 C82 . 1.396(7) yes
C81 C86 . 1.387(7) yes
C82 C83 . 1.368(8) yes
C82 H821 . 0.934 no
C83 C84 . 1.375(9) yes
C83 H831 . 0.933 no
C84 C85 . 1.392(8) yes
C84 H841 . 0.932 no
C85 C86 . 1.376(8) yes
C85 H851 . 0.936 no
C86 H861 . 0.932 no
C100 C104 2_666 1.469(12) yes
C100 C103 2_666 1.223(11) yes
C100 C101 . 1.398(5) yes
C100 C104 . 1.300(6) yes
C100 H1001 . 0.950 no
C100 H1002 . 0.950 no
C101 C102 . 1.400(3) yes
C101 C104 . 1.299(3) yes
C101 H1002 . 1.254 no
C101 H1011 . 0.950 no
C102 C103 . 1.407(5) yes
C102 C104 . 1.302(4) yes
C102 H1021 . 0.950 no
C102 H1022 . 0.950 no
C102 H1023 . 0.950 no
C102 H1024 . 0.950 no
C103 H1001 2_666 1.122 no
C103 C104 . 1.312(6) yes
C103 H1021 . 1.103 no
C103 H1031 . 0.950 no
C104 C104 2_666 1.538(11) yes
C200 C201 . 1.429(9) yes
C200 H2001 . 0.960 no
C200 H2002 . 0.960 no
C200 H2003 . 0.960 no
C201 C202 . 1.463(9) yes
C201 H2011 . 0.960 no
C201 H2012 . 0.960 no
C202 C203 . 1.436(9) yes
C202 H2021 . 0.960 no
C202 H2022 . 0.960 no
C203 C204 . 1.433(9) yes
C203 H2031 . 0.960 no
C203 H2032 . 0.960 no
C204 H2041 . 0.960 no
C204 H2042 . 0.960 no
C204 H2043 . 0.960 no
C300 C303 . 1.444(9) yes
C300 H3001 . 0.960 no
C300 H3002 . 0.960 no
C300 H3003 . 0.960 no
C301 C303 2_467 1.367(8) yes
C301 C302 . 1.318(8) yes
C301 H3011 . 0.960 no
C302 C303 . 1.394(8) yes
C302 H3021 . 0.960 no
C303 H3031 . 0.960 no
